data_7104827
loop_
_publ_author_name
'Beer, Paul D.'
'Berry, Neil G.'
'Cowley, Andrew R.'
'Hayes, Elizabeth J.'
'Oates, Edward C.'
'Wong, Wallace W. H.'

_publ_section_title
;
 Metal-directed self-assembly of bimetallic dithiocarbamate transition
 metal cryptands and their binding capabilities
;
_journal_coden_ASTM CHCOFS
_journal_issue 19
_journal_name_full
;
 Chemical Communications (Cambridge, United Kingdom)
;
_journal_page_first 2408
_journal_page_last 2409
_journal_paper_doi 10.1039/b308629a
_journal_year 2003
_chemical_compound_source 'synthesis as described'
_chemical_formula_moiety ' C48 H68 N8 Ni2 O4 S8, C2 H3 N '
_chemical_formula_sum 'C50 H71 N9 Ni2 O4 S8'
_chemical_formula_weight 1236.08
_space_group_IT_number 15
_symmetry_cell_setting monoclinic
_symmetry_space_group_name_Hall '-C 2yc'
_symmetry_space_group_name_H-M 'C 1 2/c 1'
_atom_sites_solution_hydrogens geom
_atom_sites_solution_primary direct
_atom_sites_solution_secondary difmap
_cell_angle_alpha 90
_cell_angle_beta 102.058(3)
_cell_angle_gamma 90
_cell_formula_units_Z 4
_cell_length_a 34.0525(6)
_cell_length_b 19.3859(4)
_cell_length_c 9.4251(2)
_cell_measurement_reflns_used 45757
_cell_measurement_temperature 150
_cell_measurement_theta_max 28
_cell_measurement_theta_min 5
_cell_volume 6084.6(2)
_computing_cell_refinement
;
KappaCCD software 'DENZO' (Otwinowski & Minor, 1996)
;
_computing_data_collection
;
KappaCCD software 'Collect' (Nonius, 2000)
;
_computing_data_reduction
;
KappaCCD software 'DENZO' (Otwinowski & Minor, 1996)
;
_computing_publication_material
;
CRYSTALS (Watkin et al, 2001)
;
_computing_structure_refinement
;
CRYSTALS (Watkin et al, 2001)
;
_computing_structure_solution 'SIR92 (Giacovazzo et al, 1992)'
_diffrn_ambient_temperature 150
_diffrn_measured_fraction_theta_full 0.99
_diffrn_measured_fraction_theta_max 0.99
_diffrn_measurement_device_type
;
Nonius KappaCCD
;
_diffrn_measurement_method \w
_diffrn_radiation_monochromator graphite
_diffrn_radiation_type 'Mo K\a'
_diffrn_radiation_wavelength 0.71073
_diffrn_reflns_av_R_equivalents 0.057
_diffrn_reflns_limit_h_max 44
_diffrn_reflns_limit_h_min -44
_diffrn_reflns_limit_k_max 25
_diffrn_reflns_limit_k_min -25
_diffrn_reflns_limit_l_max 12
_diffrn_reflns_limit_l_min -12
_diffrn_reflns_number 45757
_diffrn_reflns_theta_full 27.49
_diffrn_reflns_theta_max 27.49
_diffrn_reflns_theta_min 5.12
_diffrn_standards_decay_% 0.00
_diffrn_standards_interval_count 0
_diffrn_standards_interval_time 0
_diffrn_standards_number 0
_exptl_absorpt_coefficient_mu 0.942
_exptl_absorpt_correction_T_max 0.96
_exptl_absorpt_correction_T_min 0.89
_exptl_absorpt_correction_type multi-scan
_exptl_absorpt_process_details
;
Denzo/Scalepack (Otwinowski & Minor, 1996)
;
_exptl_crystal_colour ' green '
_exptl_crystal_density_diffrn 1.349
_exptl_crystal_description ' plate '
_exptl_crystal_F_000 2606.022
_exptl_crystal_size_max 0.24
_exptl_crystal_size_mid 0.12
_exptl_crystal_size_min 0.04
_refine_diff_density_max 1.01
_refine_diff_density_min -0.41
_refine_ls_extinction_method None
_refine_ls_goodness_of_fit_ref 1.0330
_refine_ls_hydrogen_treatment noref
_refine_ls_matrix_type full
_refine_ls_number_parameters 328
_refine_ls_number_reflns 4758
_refine_ls_R_factor_gt 0.0457
_refine_ls_shift/su_max 0.006671
_refine_ls_structure_factor_coef F
_refine_ls_weighting_details
;
Chebychev polynomial with 3 parameters, Carruthers & Watkin , 1979,
3.74    -.883     2.72
;
_refine_ls_weighting_scheme calc
_refine_ls_wR_factor_ref 0.0524
_reflns_limit_h_max 43
_reflns_limit_h_min -44
_reflns_limit_k_max 25
_reflns_limit_k_min 0
_reflns_limit_l_max 12
_reflns_limit_l_min 0
_reflns_number_gt 4758
_reflns_number_total 7118
_reflns_threshold_expression >3.00\s(I)
_cod_data_source_file b308629a.txt
_cod_data_source_block ARC139
_cod_depositor_comments
;
The following automatic conversions were performed:
'_symmetry_cell_setting' value 'Monoclinic' changed to 'monoclinic'
according to '/home/saulius/struct/CIF-dictionaries/cif_core.dic'
dictionary named 'cif_core.dic' version 2.4.1 from 2010-06-29.

Automatic conversion script
Id: cif_fix_enum 1527 2010-12-29 10:47:43Z saulius 
;
_cod_original_sg_symbol_H-M 'C 1 2/c 1 '
_cod_original_formula_sum ' C50 H71 N9 Ni2 O4 S8 '
_cod_database_code 7104827

loop_
_symmetry_equiv_pos_as_xyz
x,y,z
-x,-y,-z
x+1/2,y+1/2,z
-x+1/2,-y+1/2,-z
-x,y,-z+1/2
x,-y,z+1/2
-x+1/2,y+1/2,-z+1/2
x+1/2,-y+1/2,z+1/2

loop_
_atom_site_label
_atom_site_fract_x
_atom_site_fract_y
_atom_site_fract_z
_atom_site_U_iso_or_equiv
_atom_site_occupancy
_atom_site_adp_type
_atom_site_disorder_group
Ni1 0.157204(12) 0.27965(2) 0.30734(4) 0.0275 1.0000 Uani .
S1 0.10289(2) 0.22749(4) 0.18641(9) 0.0369 1.0000 Uani .
S2 0.18442(2) 0.19876(4) 0.19421(8) 0.0324 1.0000 Uani .
S3 0.12914(2) 0.35926(4) 0.41968(9) 0.0346 1.0000 Uani .
S4 0.21103(2) 0.32858(4) 0.44061(8) 0.0321 1.0000 Uani .
O1 0.15809(8) 0.01852(11) 0.2168(2) 0.0345 1.0000 Uani .
O2 0.24540(8) 0.52038(12) 0.5358(2) 0.0399 1.0000 Uani .
N1 0.12494(7) 0.12256(12) 0.0324(2) 0.0249 1.0000 Uani .
N2 0.16947(8) -0.04542(12) 0.0277(2) 0.0248 1.0000 Uani .
N3 0.18689(8) 0.42249(13) 0.6164(3) 0.0302 1.0000 Uani .
N4 0.25844(8) 0.54129(12) 0.7779(2) 0.0254 1.0000 Uani .
C1 0.13566(9) 0.17447(15) 0.1225(3) 0.0269 1.0000 Uani .
C2 0.15444(9) 0.07674(14) -0.0095(3) 0.0239 1.0000 Uani .
C3 0.16035(9) 0.01384(14) 0.0892(3) 0.0243 1.0000 Uani .
C4 0.18199(9) -0.10470(15) 0.1158(3) 0.0260 1.0000 Uani .
C5 0.15868(11) -0.16373(16) 0.1025(3) 0.0347 1.0000 Uani .
C6 0.17056(12) -0.21869(16) 0.1953(4) 0.0397 1.0000 Uani .
C7 0.0827(1) 0.10044(17) -0.0143(4) 0.0353 1.0000 Uani .
C8 0.06619(11) 0.1121(2) -0.1748(4) 0.0497 1.0000 Uani .
C9 0.06420(12) 0.1880(3) -0.2163(4) 0.0539 1.0000 Uani .
C10 0.04652(13) 0.2014(3) -0.3758(5) 0.0677 1.0000 Uani .
C11 0.04454(16) 0.2779(4) -0.4153(6) 0.0828 1.0000 Uani .
C12 0.0275(2) 0.2899(5) -0.5740(7) 0.1060 1.0000 Uani .
C13 0.1775(1) 0.37805(15) 0.5077(3) 0.0283 1.0000 Uani .
C14 0.2283(1) 0.43298(15) 0.6934(3) 0.0302 1.0000 Uani .
C15 0.24434(9) 0.50282(15) 0.6602(3) 0.0271 1.0000 Uani .
C16 0.28208(9) 0.60122(14) 0.7800(3) 0.0265 1.0000 Uani .
C17 0.27036(11) 0.65674(16) 0.6873(3) 0.0327 1.0000 Uani .
C18 0.29460(12) 0.71523(16) 0.6994(4) 0.0399 1.0000 Uani .
C19 0.15555(12) 0.45813(19) 0.6743(4) 0.0433 1.0000 Uani .
C20 0.14347(15) 0.4134(3) 0.8019(5) 0.0599 1.0000 Uani .
C21 0.10451(17) 0.4387(3) 0.8343(6) 0.0702 1.0000 Uani .
C22 0.0916(2) 0.4014(4) 0.9558(6) 0.0964 1.0000 Uani .
C23 0.0514(4) 0.4256(12) 0.9863(15) 0.2312 1.0000 Uani .
C24 0.0422(8) 0.417(2) 1.094(3) 0.4155 1.0000 Uani .
C25 0.0082(6) 0.1015(7) 0.2582(19) 0.117(5) 0.5000 Uiso -1
C26 0.0075(4) 0.0534(6) 0.3772(11) 0.078(3) 0.5000 Uiso -1
N5 0.0061(3) 0.0188(5) 0.471(1) 0.083(3) 0.5000 Uiso -1
H21 0.1806 0.1017 -0.0003 0.0291 1.0000 Uiso .
H22 0.1447 0.0617 -0.1123 0.0291 1.0000 Uiso .
H51 0.1334 -0.1667 0.0263 0.0428 1.0000 Uiso .
H61 0.1537 -0.2614 0.1861 0.0499 1.0000 Uiso .
H71 0.0659 0.1271 0.0420 0.0417 1.0000 Uiso .
H72 0.0809 0.0501 0.0070 0.0417 1.0000 Uiso .
H81 0.0839 0.0878 -0.2309 0.0578 1.0000 Uiso .
H82 0.0385 0.0923 -0.2007 0.0578 1.0000 Uiso .
H91 0.0921 0.2072 -0.1932 0.0641 1.0000 Uiso .
H92 0.0473 0.2124 -0.1573 0.0641 1.0000 Uiso .
H101 0.0635 0.1773 -0.4351 0.0801 1.0000 Uiso .
H102 0.0187 0.1821 -0.3994 0.0801 1.0000 Uiso .
H111 0.0723 0.2976 -0.3906 0.0976 1.0000 Uiso .
H112 0.0272 0.3020 -0.3575 0.0976 1.0000 Uiso .
H121 0.0268 0.3406 -0.5946 0.1259 1.0000 Uiso .
H122 0.0448 0.2664 -0.6330 0.1259 1.0000 Uiso .
H123 -0.0003 0.2708 -0.5998 0.1259 1.0000 Uiso .
H141 0.2294 0.4298 0.8001 0.0349 1.0000 Uiso .
H142 0.2455 0.3961 0.6639 0.0349 1.0000 Uiso .
H171 0.2448 0.6547 0.6126 0.0402 1.0000 Uiso .
H181 0.2867 0.7549 0.6316 0.0503 1.0000 Uiso .
H191 0.1658 0.5041 0.7134 0.0512 1.0000 Uiso .
H192 0.1313 0.4647 0.5948 0.0512 1.0000 Uiso .
H201 0.1651 0.4175 0.8913 0.0724 1.0000 Uiso .
H202 0.1404 0.3639 0.7713 0.0724 1.0000 Uiso .
H211 0.1076 0.4887 0.8604 0.0855 1.0000 Uiso .
H212 0.0830 0.4332 0.7448 0.0855 1.0000 Uiso .
H221 0.1127 0.4082 1.0459 0.1181 1.0000 Uiso .
H222 0.0893 0.3513 0.9310 0.1181 1.0000 Uiso .
H231 0.0505 0.4766 0.9703 0.2889 1.0000 Uiso .
H232 0.0302 0.4029 0.9114 0.2889 1.0000 Uiso .
H241 0.0149 0.4369 1.0900 0.4752 1.0000 Uiso .
H242 0.0620 0.4400 1.1735 0.4752 1.0000 Uiso .
H243 0.0417 0.3663 1.1145 0.4752 1.0000 Uiso .
H251 0.0221 0.0795 0.1864 0.1408 0.5000 Uiso -1
H252 0.0228 0.1444 0.2974 0.1408 0.5000 Uiso -1
H253 -0.0200 0.1134 0.2095 0.1408 0.5000 Uiso -1

loop_
_atom_site_aniso_label
_atom_site_aniso_U_11
_atom_site_aniso_U_22
_atom_site_aniso_U_33
_atom_site_aniso_U_23
_atom_site_aniso_U_13
_atom_site_aniso_U_12
Ni1 0.0341(2) 0.02417(19) 0.02423(18) -0.00774(14) 0.00611(14) -0.00309(15)
S1 0.0306(4) 0.0376(4) 0.0406(4) -0.0173(3) 0.0034(3) 0.0027(3)
S2 0.0308(4) 0.0343(4) 0.0320(4) -0.0131(3) 0.0062(3) -0.0030(3)
S3 0.0361(4) 0.0303(4) 0.0354(4) -0.0115(3) 0.0025(3) 0.0016(3)
S4 0.0345(4) 0.0317(4) 0.0322(4) -0.0124(3) 0.0115(3) -0.0082(3)
O1 0.0618(15) 0.0286(11) 0.0156(9) -0.0010(8) 0.0139(9) 0.005(1)
O2 0.0692(17) 0.0349(12) 0.0155(9) -0.0020(8) 0.009(1) -0.0018(11)
N1 0.0297(13) 0.0237(12) 0.0213(11) -0.0024(9) 0.0054(9) -0.002(1)
N2 0.0379(14) 0.0226(11) 0.014(1) -0.0032(8) 0.0062(9) -0.002(1)
N3 0.0406(15) 0.0256(12) 0.0237(12) -0.0069(9) 0.005(1) 0.0003(11)
N4 0.0386(14) 0.0238(12) 0.014(1) -0.0028(8) 0.0068(9) -0.004(1)
C1 0.0330(15) 0.0274(14) 0.0194(12) -0.0028(11) 0.0036(11) -0.0000(12)
C2 0.0338(15) 0.0227(13) 0.0162(12) -0.002(1) 0.0077(11) -0.0008(11)
C3 0.0347(15) 0.0225(13) 0.0160(11) -0.002(1) 0.0061(11) -0.0031(11)
C4 0.0408(16) 0.0224(13) 0.0179(12) -0.002(1) 0.0132(11) 0.0007(12)
C5 0.0466(19) 0.0248(15) 0.0356(16) -0.0075(12) 0.0147(14) -0.0049(13)
C6 0.057(2) 0.0236(15) 0.0443(18) -0.0033(13) 0.0234(16) -0.0064(15)
C7 0.0320(16) 0.0331(16) 0.0393(17) -0.0080(13) 0.0041(13) -0.0064(13)
C8 0.038(2) 0.067(3) 0.0391(19) -0.0165(18) -0.0025(15) -0.0005(18)
C9 0.040(2) 0.083(3) 0.0373(19) 0.0043(19) 0.0047(15) -0.003(2)
C10 0.036(2) 0.121(4) 0.043(2) 0.008(2) 0.0017(16) 0.009(2)
C11 0.057(3) 0.129(5) 0.058(3) 0.034(3) 0.002(2) -0.007(3)
C12 0.074(4) 0.177(8) 0.064(3) 0.035(4) 0.007(3) 0.008(4)
C13 0.0413(17) 0.0220(13) 0.0221(13) -0.001(1) 0.0080(12) -0.0043(12)
C14 0.0399(17) 0.0277(15) 0.0198(13) -0.0007(11) -0.0010(12) 0.0024(13)
C15 0.0356(16) 0.0300(14) 0.0154(12) -0.000(1) 0.0049(11) 0.0034(12)
C16 0.0423(17) 0.0217(13) 0.0188(12) -0.003(1) 0.0137(12) 0.0018(12)
C17 0.0506(19) 0.0281(15) 0.0218(13) 0.0031(11) 0.0130(13) 0.0084(14)
C18 0.068(2) 0.0244(15) 0.0332(16) 0.0054(13) 0.0250(16) 0.0076(15)
C19 0.050(2) 0.0394(19) 0.0382(18) -0.0167(15) 0.0046(15) 0.0086(16)
C20 0.069(3) 0.066(3) 0.046(2) -0.009(2) 0.015(2) 0.012(2)
C21 0.077(3) 0.074(3) 0.063(3) -0.016(2) 0.021(2) -0.013(3)
C22 0.111(5) 0.119(5) 0.065(3) -0.016(3) 0.032(3) -0.070(4)
C23 0.15(1) 0.42(3) 0.152(11) 0.015(13) 0.098(9) -0.096(13)
C24 0.27(3) 0.62(5) 0.30(3) -0.18(3) -0.07(2) 0.22(3)

loop_
_atom_type_symbol
_atom_type_scat_dispersion_real
_atom_type_scat_dispersion_imag
_atom_type_scat_Cromer_Mann_a1
_atom_type_scat_Cromer_Mann_b1
_atom_type_scat_Cromer_Mann_a2
_atom_type_scat_Cromer_Mann_b2
_atom_type_scat_Cromer_Mann_a3
_atom_type_scat_Cromer_Mann_b3
_atom_type_scat_Cromer_Mann_a4
_atom_type_scat_Cromer_Mann_b4
_atom_type_scat_Cromer_Mann_c
_atom_type_scat_source
'C   ' 0.0020 0.0020 2.3100 20.8439 1.0200 10.2075 1.5886 0.5687 0.8650 51.6512 0.2156 International_Tables_Vol_IV_Table_2.2B
'H   ' 0.0000 0.0000 0.4930 10.5109 0.3229 26.1257 0.1402 3.1424 0.0408 57.7997 0.0030 International_Tables_Vol_IV_Table_2.2B
'N   ' 0.0040 0.0030 12.2126 0.0057 3.1322 9.8933 2.0125 28.9975 1.1663 0.5826 -11.5290 International_Tables_Vol_IV_Table_2.2B
'Ni  ' 0.2850 1.1130 12.8376 3.8785 7.2920 0.2565 4.4438 12.1763 2.3800 66.3421 1.0341 International_Tables_Vol_IV_Table_2.2B
'O   ' 0.0080 0.0060 3.0485 13.2771 2.2868 5.7011 1.5463 0.3239 0.8670 32.9089 0.2508 International_Tables_Vol_IV_Table_2.2B
'S   ' 0.1100 0.1240 6.9053 1.4679 5.2034 22.2151 1.4379 0.2536 1.5863 56.1720 0.8669 International_Tables_Vol_IV_Table_2.2B

loop_
_geom_angle_atom_site_label_1
_geom_angle_site_symmetry_1
_geom_angle_atom_site_label_2
_geom_angle_site_symmetry_2
_geom_angle_atom_site_label_3
_geom_angle_site_symmetry_3
_geom_angle
_geom_angle_publ_flag
S1 . Ni1 . S2 . 79.39(3) yes
S1 . Ni1 . S3 . 99.71(3) yes
S2 . Ni1 . S3 . 179.03(4) yes
S1 . Ni1 . S4 . 176.47(4) yes
S2 . Ni1 . S4 . 101.41(3) yes
S3 . Ni1 . S4 . 79.47(3) yes
Ni1 . S1 . C1 . 85.4(1) yes
Ni1 . S2 . C1 . 85.2(1) yes
Ni1 . S3 . C13 . 85.0(1) yes
Ni1 . S4 . C13 . 84.94(11) yes
C1 . N1 . C2 . 121.8(2) yes
C1 . N1 . C7 . 122.3(3) yes
C2 . N1 . C7 . 115.3(2) yes
C3 . N2 . C4 . 120.1(2) yes
C13 . N3 . C14 . 121.9(3) yes
C13 . N3 . C19 . 121.0(3) yes
C14 . N3 . C19 . 116.8(2) yes
C15 . N4 . C16 . 125.1(2) yes
S1 . C1 . S2 . 110.03(16) yes
S1 . C1 . N1 . 124.8(2) yes
S2 . C1 . N1 . 125.2(2) yes
N1 . C2 . C3 . 109.5(2) yes
N1 . C2 . H21 . 109.5 no
C3 . C2 . H21 . 109.5 no
N1 . C2 . H22 . 109.5 no
C3 . C2 . H22 . 109.5 no
H21 . C2 . H22 . 109.5 no
O1 . C3 . N2 . 123.5(3) yes
O1 . C3 . C2 . 120.9(2) yes
N2 . C3 . C2 . 115.6(2) yes
N2 . C4 . C5 . 121.1(3) yes
N2 . C4 . C16 4_556 118.6(3) yes
C5 . C4 . C16 4_556 120.3(3) yes
C4 . C5 . C6 . 119.5(3) yes
C4 . C5 . H51 . 120.2 no
C6 . C5 . H51 . 120.2 no
C5 . C6 . C18 4_556 120.7(3) yes
C5 . C6 . H61 . 119.6 no
C18 4_556 C6 . H61 . 119.6 no
N1 . C7 . C8 . 112.8(3) yes
N1 . C7 . H71 . 108.6 no
C8 . C7 . H71 . 108.6 no
N1 . C7 . H72 . 108.6 no
C8 . C7 . H72 . 108.6 no
H71 . C7 . H72 . 109.5 no
C7 . C8 . C9 . 112.8(3) yes
C7 . C8 . H81 . 108.6 no
C9 . C8 . H81 . 108.6 no
C7 . C8 . H82 . 108.6 no
C9 . C8 . H82 . 108.6 no
H81 . C8 . H82 . 109.5 no
C8 . C9 . C10 . 114.0(4) yes
C8 . C9 . H91 . 108.3 no
C10 . C9 . H91 . 108.3 no
C8 . C9 . H92 . 108.3 no
C10 . C9 . H92 . 108.3 no
H91 . C9 . H92 . 109.5 no
C9 . C10 . C11 . 113.2(5) yes
C9 . C10 . H101 . 108.5 no
C11 . C10 . H101 . 108.5 no
C9 . C10 . H102 . 108.5 no
C11 . C10 . H102 . 108.5 no
H101 . C10 . H102 . 109.5 no
C10 . C11 . C12 . 112.4(6) yes
C10 . C11 . H111 . 108.7 no
C12 . C11 . H111 . 108.7 no
C10 . C11 . H112 . 108.7 no
C12 . C11 . H112 . 108.7 no
H111 . C11 . H112 . 109.5 no
C11 . C12 . H121 . 109.5 no
C11 . C12 . H122 . 109.5 no
H121 . C12 . H122 . 109.5 no
C11 . C12 . H123 . 109.5 no
H121 . C12 . H123 . 109.5 no
H122 . C12 . H123 . 109.5 no
S3 . C13 . S4 . 110.40(16) yes
S3 . C13 . N3 . 124.3(2) yes
S4 . C13 . N3 . 125.2(2) yes
N3 . C14 . C15 . 112.0(2) yes
N3 . C14 . H141 . 108.8 no
C15 . C14 . H141 . 108.8 no
N3 . C14 . H142 . 108.8 no
C15 . C14 . H142 . 108.8 no
H141 . C14 . H142 . 109.5 no
O2 . C15 . N4 . 124.0(3) yes
O2 . C15 . C14 . 121.9(3) yes
N4 . C15 . C14 . 114.1(2) yes
N4 . C16 . C4 4_556 117.5(2) yes
N4 . C16 . C17 . 122.7(3) yes
C4 4_556 C16 . C17 . 119.8(3) yes
C16 . C17 . C18 . 119.4(3) yes
C16 . C17 . H171 . 120.3 no
C18 . C17 . H171 . 120.3 no
C6 4_556 C18 . C17 . 120.3(3) yes
C6 4_556 C18 . H181 . 119.9 no
C17 . C18 . H181 . 119.9 no
N3 . C19 . C20 . 110.1(3) yes
N3 . C19 . H191 . 109.3 no
C20 . C19 . H191 . 109.3 no
N3 . C19 . H192 . 109.3 no
C20 . C19 . H192 . 109.3 no
H191 . C19 . H192 . 109.5 no
C19 . C20 . C21 . 110.5(4) yes
C19 . C20 . H201 . 109.2 no
C21 . C20 . H201 . 109.2 no
C19 . C20 . H202 . 109.2 no
C21 . C20 . H202 . 109.2 no
H201 . C20 . H202 . 109.5 no
C20 . C21 . C22 . 114.2(5) yes
C20 . C21 . H211 . 108.3 no
C22 . C21 . H211 . 108.3 no
C20 . C21 . H212 . 108.3 no
C22 . C21 . H212 . 108.3 no
H211 . C21 . H212 . 109.5 no
C21 . C22 . C23 . 114.5(9) yes
C21 . C22 . H221 . 108.2 no
C23 . C22 . H221 . 108.2 no
C21 . C22 . H222 . 108.2 no
C23 . C22 . H222 . 108.2 no
H221 . C22 . H222 . 109.5 no
C22 . C23 . C24 . 123.2(21) yes
C22 . C23 . H231 . 106.0 no
C24 . C23 . H231 . 106.0 no
C22 . C23 . H232 . 106.0 no
C24 . C23 . H232 . 106.0 no
H231 . C23 . H232 . 109.5 no
C23 . C24 . H241 . 109.5 no
C23 . C24 . H242 . 109.5 no
H241 . C24 . H242 . 109.5 no
C23 . C24 . H243 . 109.5 no
H241 . C24 . H243 . 109.5 no
H242 . C24 . H243 . 109.5 no
C26 . C25 . H251 . 109.5 no
C26 . C25 . H252 . 109.5 no
H251 . C25 . H252 . 109.5 no
C26 . C25 . H253 . 109.5 no
H251 . C25 . H253 . 109.5 no
H252 . C25 . H253 . 109.5 no
C25 . C26 . N5 . 176.7(14) yes

loop_
_geom_bond_atom_site_label_1
_geom_bond_site_symmetry_1
_geom_bond_atom_site_label_2
_geom_bond_site_symmetry_2
_geom_bond_distance
_geom_bond_publ_flag
Ni1 . S1 . 2.2048(9) yes
Ni1 . S2 . 2.2062(8) yes
Ni1 . S3 . 2.1998(9) yes
Ni1 . S4 . 2.2080(8) yes
S1 . C1 . 1.716(3) yes
S2 . C1 . 1.722(3) yes
S3 . C13 . 1.720(3) yes
S4 . C13 . 1.711(3) yes
O1 . C3 . 1.224(3) yes
O2 . C15 . 1.229(3) yes
N1 . C1 . 1.318(4) yes
N1 . C2 . 1.456(4) yes
N1 . C7 . 1.478(4) yes
N2 . C3 . 1.352(4) yes
N2 . C4 . 1.430(4) yes
N3 . C13 . 1.325(4) yes
N3 . C14 . 1.458(4) yes
N3 . C19 . 1.469(4) yes
N4 . C15 . 1.339(4) yes
N4 . C16 . 1.411(4) yes
C2 . C3 . 1.521(4) yes
C2 . H21 . 1.000 no
C2 . H22 . 1.000 no
C4 . C5 . 1.383(4) yes
C4 . C16 4_556 1.401(4) yes
C5 . C6 . 1.385(5) yes
C5 . H51 . 1.000 no
C6 . C18 4_556 1.380(6) yes
C6 . H61 . 1.000 no
C7 . C8 . 1.517(5) yes
C7 . H71 . 1.000 no
C7 . H72 . 1.000 no
C8 . C9 . 1.522(7) yes
C8 . H81 . 1.000 no
C8 . H82 . 1.000 no
C9 . C10 . 1.520(6) yes
C9 . H91 . 1.000 no
C9 . H92 . 1.000 no
C10 . C11 . 1.528(9) yes
C10 . H101 . 1.000 no
C10 . H102 . 1.000 no
C11 . C12 . 1.505(7) yes
C11 . H111 . 1.000 no
C11 . H112 . 1.000 no
C12 . H121 . 1.000 no
C12 . H122 . 1.000 no
C12 . H123 . 1.000 no
C14 . C15 . 1.517(4) yes
C14 . H141 . 1.000 no
C14 . H142 . 1.000 no
C16 . C17 . 1.391(4) yes
C17 . C18 . 1.393(5) yes
C17 . H171 . 1.000 no
C18 . H181 . 1.000 no
C19 . C20 . 1.605(6) yes
C19 . H191 . 1.000 no
C19 . H192 . 1.000 no
C20 . C21 . 1.505(7) yes
C20 . H201 . 1.000 no
C20 . H202 . 1.000 no
C21 . C22 . 1.496(7) yes
C21 . H211 . 1.000 no
C21 . H212 . 1.000 no
C22 . C23 . 1.530(17) yes
C22 . H221 . 1.000 no
C22 . H222 . 1.000 no
C23 . C24 . 1.14(3) yes
C23 . H231 . 1.00 no
C23 . H232 . 1.000 no
C24 . H241 . 1.00 no
C24 . H242 . 1.00 no
C24 . H243 . 1.00 no
C25 . C26 . 1.462(9) yes
C25 . H251 . 1.000 no
C25 . H252 . 1.000 no
C25 . H253 . 1.00 no
C26 . N5 . 1.122(8) yes
